data_2200729
loop_
_publ_author_name
'Oleg Ya. Borbulevych'
'Mikhail Yu. Antipin'

_publ_section_title
;Redetermination of
 <i>N,N</i>-dimethyl-<i>N</i>-{4-[(<i>E</i>)-(4-methyl-3-nitrophenyl)diazenyl]phenyl}amine
 at 193 K: another example of dynamic disorder of substituted azobenzene
 compounds
;
_journal_issue 12
_journal_name_full 'Acta Crystallographica Section E'
_journal_page_first o1250
_journal_page_last o1251
_journal_paper_doi 10.1107/S1600536801020128
_journal_volume 57
_journal_year 2001
_chemical_formula_iupac 'C15 H16 N4 O2'
_chemical_formula_moiety 'C15 H16 N4 O2'
_chemical_formula_sum 'C15 H16 N4 O2'
_chemical_formula_weight 284.32
_chemical_name_systematic
;
N,N-dimethyl-N-{4-[(E)-(4-methyl-3-nitrophenyl)diazenyl]phenyl}amine
;
_space_group_IT_number 14
_symmetry_cell_setting monoclinic
_symmetry_space_group_name_Hall '-P 2ybc'
_symmetry_space_group_name_H-M 'P 1 21/c 1'
_audit_creation_method SHELXL-97
_cell_angle_alpha 90.00
_cell_angle_beta 107.26(4)
_cell_angle_gamma 90.00
_cell_formula_units_Z 4
_cell_length_a 10.509(6)
_cell_length_b 10.763(5)
_cell_length_c 13.146(7)
_cell_measurement_reflns_used 24
_cell_measurement_temperature 193(2)
_cell_measurement_theta_max 11
_cell_measurement_theta_min 10
_cell_volume 1420.0(13)
_computing_cell_refinement P3
_computing_data_collection 'P3 (Siemens, 1989)'
_computing_data_reduction 'XDISK  (Siemens, 1991)'
_computing_molecular_graphics 'SHELXTL97 (Sheldrick, 1997)'
_computing_publication_material SHELXTL97
_computing_structure_refinement 'SHELXL97 (Sheldrick, 1997)'
_computing_structure_solution 'SHELXS97 (Sheldrick, 1997)'
_diffrn_ambient_temperature 193(2)
_diffrn_measured_fraction_theta_full .974
_diffrn_measured_fraction_theta_max .974
_diffrn_measurement_device_type 'Syntex P2~1~/PC'
_diffrn_measurement_method \q/2\q
_diffrn_radiation_monochromator graphite
_diffrn_radiation_source 'fine-focus sealed tube'
_diffrn_radiation_type MoK\a
_diffrn_radiation_wavelength .71073
_diffrn_reflns_av_R_equivalents .0494
_diffrn_reflns_av_sigmaI/netI .0927
_diffrn_reflns_limit_h_max 12
_diffrn_reflns_limit_h_min 0
_diffrn_reflns_limit_k_max 12
_diffrn_reflns_limit_k_min 0
_diffrn_reflns_limit_l_max 14
_diffrn_reflns_limit_l_min -15
_diffrn_reflns_number 2591
_diffrn_reflns_theta_full 25.06
_diffrn_reflns_theta_max 25.06
_diffrn_reflns_theta_min 2.03
_diffrn_standards_decay_% 3.7
_diffrn_standards_interval_count 98
_diffrn_standards_number 2
_exptl_absorpt_coefficient_mu .092
_exptl_absorpt_correction_type none
_exptl_crystal_colour red
_exptl_crystal_density_diffrn 1.330
_exptl_crystal_density_method 'not measured'
_exptl_crystal_description prism
_exptl_crystal_F_000 600
_exptl_crystal_size_max .40
_exptl_crystal_size_mid .20
_exptl_crystal_size_min .20
_refine_diff_density_max .246
_refine_diff_density_min -.190
_refine_ls_extinction_method none
_refine_ls_goodness_of_fit_ref .867
_refine_ls_hydrogen_treatment constr
_refine_ls_matrix_type full
_refine_ls_number_parameters 193
_refine_ls_number_reflns 2447
_refine_ls_number_restraints 0
_refine_ls_restrained_S_all .867
_refine_ls_R_factor_all .1329
_refine_ls_R_factor_gt .0550
_refine_ls_shift/su_max <0.001
_refine_ls_shift/su_mean .000
_refine_ls_structure_factor_coef Fsqd
_refine_ls_weighting_details 'calc w = 1/[\s^2^(Fo^2^)+(0.0998P)^2^] where P = (Fo^2^+2Fc^2^)/3'
_refine_ls_weighting_scheme calc
_refine_ls_wR_factor_ref .1544
_reflns_number_gt 1229
_reflns_number_total 2447
_reflns_threshold_expression I>2\s(I)
_cod_data_source_file ob6093.cif
_cod_data_source_block I
_cod_depositor_comments
;
The following automatic conversions were performed:
'_symmetry_cell_setting' value 'Monoclinic' changed to 'monoclinic'
according to '/home/saulius/struct/CIF-dictionaries/cif_core.dic'
dictionary named 'cif_core.dic' version 2.4.1 from 2010-06-29.

Automatic conversion script
Id: cif_fix_enum 1527 2010-12-29 10:47:43Z saulius 

The following automatic conversions were performed:

'_symmetry_cell_setting' value 'Monoclinic' changed to 'monoclinic'
according to /home/saulius/struct/CIF-dictionaries/cif_core.dic
dictionary named 'cif_core.dic' version 2.4.1 from 2010-06-29.

Automatic conversion script
Id: cif_fix_values 1715 2011-07-08 13:25:40Z adriana 
;
_cod_original_sg_symbol_H-M 'P 21/c'
_cod_database_code 2200729
_cod_database_fobs_code 2200729

loop_
_symmetry_equiv_pos_as_xyz
'x, y, z'
'-x, y+1/2, -z+1/2'
'-x, -y, -z'
'x, -y-1/2, z-1/2'

loop_
_atom_site_label
_atom_site_fract_x
_atom_site_fract_y
_atom_site_fract_z
_atom_site_U_iso_or_equiv
_atom_site_adp_type
_atom_site_calc_flag
_atom_site_refinement_flags
_atom_site_occupancy
_atom_site_disorder_assembly
_atom_site_disorder_group
_atom_site_type_symbol
N1 .8869(2) .6658(2) .56096(18) .0507(6) Uani d . 1 . . N
N2 .8808(2) .6234(2) .47194(18) .0506(6) Uani d . 1 . . N
N3 1.2254(3) .9493(3) .4950(2) .0589(7) Uani d . 1 . . N
N4 .5326(2) .22395(19) .32050(17) .0468(6) Uani d . 1 . . N
O1 1.2173(3) .8883(3) .4162(2) .0989(9) Uani d . 1 . . O
O2 1.2976(3) 1.0381(3) .5199(2) .0917(8) Uani d . 1 . . O
C1 .9804(2) .7696(2) .5898(2) .0436(7) Uani d . 1 . . C
C1' .7888(3) .5217(2) .4412(2) .0417(7) Uani d . 1 . . C
C2 1.0606(3) .8100(2) .5290(2) .0479(7) Uani d . 1 . . C
H2 1.0578 .7693 .4643 .057 Uiso calc R 1 . . H
C2' .7045(3) .4750(2) .4979(2) .0455(7) Uani d . 1 . . C
H2' .7069 .5107 .5645 .055 Uiso calc R 1 . . H
C3 1.1455(2) .9119(2) .5647(2) .0399(6) Uani d . 1 . . C
C3' .6195(3) .3788(2) .45812(19) .0429(7) Uani d . 1 . . C
H3' .5635 .3487 .4977 .051 Uiso calc R 1 . . H
C4 1.1503(2) .9769(2) .65675(19) .0365(6) Uani d . 1 . . C
C4' .6129(2) .3230(2) .35933(18) .0365(6) Uani d . 1 . . C
C5' .6964(2) .3732(2) .3028(2) .0385(6) Uani d . 1 . . C
H5' .6934 .3394 .2354 .046 Uiso calc R 1 . . H
C5 1.0698(3) .9298(3) .7150(2) .0479(7) Uani d . 1 . . C
H5 1.0725 .9692 .7803 .058 Uiso calc R 1 . . H
C6' .7809(3) .4691(2) .3432(2) .0409(6) Uani d . 1 . . C
H6' .8356 .5008 .3033 .049 Uiso calc R 1 . . H
C6 .9871(3) .8298(3) .6830(2) .0516(7) Uani d . 1 . . C
H6 .9341 .8019 .7258 .062 Uiso calc R 1 . . H
C7 .4466(3) .1732(3) .3795(2) .0537(8) Uani d . 1 . . C
H7A .5012 .1472 .4505 .081 Uiso calc R 1 . . H
H7B .3980 .1013 .3411 .081 Uiso calc R 1 . . H
H7C .3831 .2369 .3864 .081 Uiso calc R 1 . . H
C8 .5184(3) .1771(3) .2148(2) .0507(7) Uani d . 1 . . C
H8A .6058 .1519 .2095 .076 Uiso calc R 1 . . H
H8B .4813 .2423 .1624 .076 Uiso calc R 1 . . H
H8C .4583 .1053 .2008 .076 Uiso calc R 1 . . H
C9 1.2335(3) 1.0900(2) .6991(2) .0517(7) Uani d . 1 . . C
H9A 1.2203 1.1148 .7670 .077 Uiso calc R 1 . . H
H9B 1.2066 1.1582 .6478 .077 Uiso calc R 1 . . H
H9C 1.3278 1.0706 .7101 .077 Uiso calc R 1 . . H

loop_
_atom_site_aniso_label
_atom_site_aniso_U_11
_atom_site_aniso_U_22
_atom_site_aniso_U_33
_atom_site_aniso_U_12
_atom_site_aniso_U_13
_atom_site_aniso_U_23
N1 .0539(15) .0547(14) .0495(14) .0074(12) .0245(12) .0078(12)
N2 .0568(15) .0549(15) .0431(13) .0147(13) .0194(11) .0039(11)
N3 .0770(18) .0554(16) .0599(16) .0073(15) .0442(14) .0149(14)
N4 .0562(14) .0475(13) .0453(13) -.0149(12) .0282(11) -.0059(11)
O1 .150(3) .1047(19) .0731(16) -.0185(18) .0813(17) -.0187(15)
O2 .1119(19) .0863(17) .108(2) -.0343(17) .0802(17) -.0055(16)
C1 .0342(15) .0385(15) .0567(17) -.0017(13) .0112(13) .0062(13)
C1' .0412(15) .0316(13) .0513(17) -.0012(13) .0121(14) .0067(12)
C2 .0596(18) .0411(15) .0397(15) .0143(15) .0098(14) -.0053(13)
C2' .0542(17) .0451(16) .0389(14) -.0017(14) .0163(13) -.0019(13)
C3 .0435(15) .0400(15) .0388(14) .0071(13) .0160(12) .0046(12)
C3' .0505(16) .0473(15) .0381(14) -.0077(14) .0244(13) -.0019(12)
C4 .0332(14) .0345(14) .0422(15) .0045(12) .0117(12) .0074(11)
C4' .0416(15) .0369(14) .0346(13) .0006(13) .0168(12) .0057(11)
C5' .0464(15) .0372(14) .0381(13) .0015(13) .0221(12) .0027(12)
C5 .0482(16) .0552(18) .0443(16) .0028(15) .0196(13) -.0005(13)
C6' .0425(15) .0381(14) .0482(16) .0028(14) .0228(13) .0088(12)
C6 .0512(18) .0534(17) .0569(18) -.0073(16) .0263(15) -.0061(15)
C7 .0595(18) .0487(17) .0623(18) -.0160(15) .0323(15) .0026(14)
C8 .0585(18) .0492(16) .0476(16) -.0055(14) .0204(14) -.0108(13)
C9 .0563(17) .0461(16) .0518(17) -.0023(14) .0149(14) .0017(13)

loop_
_atom_type_symbol
_atom_type_description
_atom_type_scat_dispersion_real
_atom_type_scat_dispersion_imag
_atom_type_scat_source
C C .0033 .0016 'International Tables Vol C Tables 4.2.6.8 and 6.1.1.4'
H H .0000 .0000 'International Tables Vol C Tables 4.2.6.8 and 6.1.1.4'
N N .0061 .0033 'International Tables Vol C Tables 4.2.6.8 and 6.1.1.4'
O O .0106 .0060 'International Tables Vol C Tables 4.2.6.8 and 6.1.1.4'

loop_
_geom_angle_atom_site_label_1
_geom_angle_atom_site_label_2
_geom_angle_atom_site_label_3
_geom_angle
_geom_angle_publ_flag
N2 N1 C1 111.6(2) no
N1 N2 C1' 112.8(2) no
O2 N3 O1 122.9(3) no
O2 N3 C3 118.5(3) no
O1 N3 C3 118.6(3) no
C4' N4 C8 120.6(2) no
C4' N4 C7 120.4(2) no
C8 N4 C7 118.5(2) no
C6 C1 C2 119.1(3) no
C6 C1 N1 116.4(2) no
C2 C1 N1 124.4(3) no
C6' C1' C2' 118.2(2) no
C6' C1' N2 115.0(2) no
C2' C1' N2 126.8(2) no
C1 C2 C3 119.1(2) no
C1 C2 H2 120.5 no
C3 C2 H2 120.5 no
C3' C2' C1' 120.7(2) no
C3' C2' H2' 119.7 no
C1' C2' H2' 119.7 no
C4 C3 C2 122.7(2) no
C4 C3 N3 121.8(2) no
C2 C3 N3 115.4(2) no
C2' C3' C4' 121.4(2) no
C2' C3' H3' 119.3 no
C4' C3' H3' 119.3 no
C3 C4 C5 115.2(2) no
C3 C4 C9 126.7(2) no
C5 C4 C9 118.1(2) no
N4 C4' C3' 122.2(2) no
N4 C4' C5' 120.9(2) no
C3' C4' C5' 116.9(2) no
C6' C5' C4' 121.2(2) no
C6' C5' H5' 119.4 no
C4' C5' H5' 119.4 no
C6 C5 C4 123.5(3) no
C6 C5 H5 118.3 no
C4 C5 H5 118.3 no
C5' C6' C1' 121.6(2) no
C5' C6' H6' 119.2 no
C1' C6' H6' 119.2 no
C5 C6 C1 120.4(3) no
C5 C6 H6 119.8 no
C1 C6 H6 119.8 no
N4 C7 H7A 109.5 no
N4 C7 H7B 109.5 no
H7A C7 H7B 109.5 no
N4 C7 H7C 109.5 no
H7A C7 H7C 109.5 no
H7B C7 H7C 109.5 no
N4 C8 H8A 109.5 no
N4 C8 H8B 109.5 no
H8A C8 H8B 109.5 no
N4 C8 H8C 109.5 no
H8A C8 H8C 109.5 no
H8B C8 H8C 109.5 no
C4 C9 H9A 109.5 no
C4 C9 H9B 109.5 no
H9A C9 H9B 109.5 no
C4 C9 H9C 109.5 no
H9A C9 H9C 109.5 no
H9B C9 H9C 109.5 no

loop_
_geom_bond_atom_site_label_1
_geom_bond_atom_site_label_2
_geom_bond_site_symmetry_2
_geom_bond_distance
_geom_bond_publ_flag
N1 N2 . 1.239(3) yes
N1 C1 . 1.462(3) yes
N2 C1' . 1.437(3) yes
N3 O2 . 1.205(3) no
N3 O1 . 1.208(3) no
N3 C3 . 1.470(3) no
N4 C4' . 1.362(3) no
N4 C8 . 1.443(3) no
N4 C7 . 1.460(3) no
C1 C6 . 1.370(4) no
C1 C2 . 1.391(4) no
C1' C6' . 1.386(4) no
C1' C2' . 1.409(4) no
C2 C3 . 1.404(4) no
C2 H2 . .9500 no
C2' C3' . 1.367(4) no
C2' H2' . .9500 no
C3 C4 . 1.386(4) no
C3' C4' . 1.414(3) no
C3' H3' . .9500 no
C4 C5 . 1.394(4) no
C4 C9 . 1.506(4) no
C4' C5' . 1.414(3) no
C5' C6' . 1.363(3) no
C5' H5' . .9500 no
C5 C6 . 1.369(4) no
C5 H5 . .9500 no
C6' H6' . .9500 no
C6 H6 . .9500 no
C7 H7A . .9800 no
C7 H7B . .9800 no
C7 H7C . .9800 no
C8 H8A . .9800 no
C8 H8B . .9800 no
C8 H8C . .9800 no
C9 H9A . .9800 no
C9 H9B . .9800 no
C9 H9C . .9800 no

loop_
_geom_torsion_atom_site_label_1
_geom_torsion_atom_site_label_2
_geom_torsion_atom_site_label_3
_geom_torsion_atom_site_label_4
_geom_torsion
_geom_torsion_publ_flag
C1 N1 N2 C1' -179.6(2) no
N2 N1 C1 C6 175.0(2) no
N2 N1 C1 C2 -4.7(3) no
N1 N2 C1' C6' -178.5(2) no
N1 N2 C1' C2' 4.2(4) no
C6 C1 C2 C3 -.4(4) no
N1 C1 C2 C3 179.4(2) no
C6' C1' C2' C3' 1.4(4) no
N2 C1' C2' C3' 178.6(2) no
C1 C2 C3 C4 -2.1(4) no
C1 C2 C3 N3 -179.3(2) no
O2 N3 C3 C4 .8(4) no
O1 N3 C3 C4 179.6(3) no
O2 N3 C3 C2 178.1(3) no
O1 N3 C3 C2 -3.2(4) no
C1' C2' C3' C4' .0(4) no
C2 C3 C4 C5 3.4(4) no
N3 C3 C4 C5 -179.6(2) no
C2 C3 C4 C9 -177.3(2) no
N3 C3 C4 C9 -.3(4) no
C8 N4 C4' C3' 173.8(2) no
C7 N4 C4' C3' 1.5(4) no
C8 N4 C4' C5' -7.6(4) no
C7 N4 C4' C5' -179.8(2) no
C2' C3' C4' N4 177.4(2) no
C2' C3' C4' C5' -1.3(4) no
N4 C4' C5' C6' -177.4(2) no
C3' C4' C5' C6' 1.3(4) no
C3 C4 C5 C6 -2.6(4) no
C9 C4 C5 C6 178.1(3) no
C4' C5' C6' C1' .0(4) no
C2' C1' C6' C5' -1.4(4) no
N2 C1' C6' C5' -178.9(2) no
C4 C5 C6 C1 .3(4) no
C2 C1 C6 C5 1.2(4) no
N1 C1 C6 C5 -178.5(2) no

loop_
_cod_related_entry_id
_cod_related_entry_database
_cod_related_entry_code
1 ChemSpider 501951
